data_7063515
loop_
_publ_author_name
'Halder, Biplob'
'Mitra, Amit'
'Mishra, Ananya'
'Naik, Lincoln'
'Sarkar, Nandini'
'Dhiman, Rohan'
'Chatterjee, Saurav'

_publ_section_title
;
 Solid supported synthesis of pyrazinyl and oxindolyl tethered ferrocenyl
 conjugates with unusual rotational flexibility as promising inhibitors of
 HEWL amyloid fibrillation and cytotoxicity
;
_journal_issue 47
_journal_name_full 'New Journal of Chemistry'
_journal_page_first 19876
_journal_page_last 19899
_journal_paper_doi 10.1039/D4NJ04116J
_journal_volume 48
_journal_year 2024
_chemical_formula_moiety 'C24 H18 Fe N4 O2'
_chemical_formula_sum 'C24 H18 Fe N4 O2'
_chemical_formula_weight 450.27
_chemical_name_systematic FCDIPYR
_space_group_crystal_system orthorhombic
_space_group_IT_number 29
_space_group_name_Hall 'P 2c -2ac'
_space_group_name_H-M_alt 'P c a 21'
_atom_sites_solution_hydrogens geom
_atom_sites_solution_primary dual
_audit_creation_date 2024-10-25
_audit_creation_method
;
Olex2 1.3
(compiled 2020.11.12 svn.r5f609507 for OlexSys, GUI svn.r6408)
;
_audit_update_record
;
2024-10-31 deposited with the CCDC.	2024-10-31 downloaded from the CCDC.
;
_cell_angle_alpha 90
_cell_angle_beta 90
_cell_angle_gamma 90
_cell_formula_units_Z 4
_cell_length_a 12.4065(5)
_cell_length_b 11.8508(5)
_cell_length_c 13.1663(7)
_cell_measurement_reflns_used 5807
_cell_measurement_temperature 278
_cell_measurement_theta_max 26.7230
_cell_measurement_theta_min 1.6300
_cell_volume 1935.80(15)
_computing_cell_refinement 'CrysAlisPro 1.171.41.93a (Rigaku OD, 2020)'
_computing_data_collection 'CrysAlisPro 1.171.41.93a (Rigaku OD, 2020)'
_computing_data_reduction 'CrysAlisPro 1.171.41.93a (Rigaku OD, 2020)'
_computing_molecular_graphics 'Olex2 1.3 (Dolomanov et al., 2009)'
_computing_publication_material 'Olex2 1.3 (Dolomanov et al., 2009)'
_computing_structure_refinement 'SHELXL 2018/3 (Sheldrick, 2015)'
_computing_structure_solution 'SHELXT 2018/2 (Sheldrick, 2018)'
_diffrn_ambient_temperature 278
_diffrn_detector 'Hybrid Pixel Array Detector'
_diffrn_detector_area_resol_mean 10.0000
_diffrn_measured_fraction_theta_full 0.999
_diffrn_measured_fraction_theta_max 0.877
_diffrn_measurement_details
;
List of Runs (angles in degrees, time in seconds):

  # Type    Start    End  Width  t~exp~   \w     \q     \k     \f   Frames
#--------------------------------------------------------------------------
  1  \w    -54.00 -27.00   0.50   38.85    --   10.00 -68.00  19.00   54
  2  \w    -27.00  -1.00   0.50   38.85    --   10.00 -68.00 151.00   52
  3  \w     16.00  41.00   0.50   38.85    --  -10.20  68.00 -75.00   50
  4  \w    -78.00  37.00   0.50   38.85    --   10.00 -38.00-150.00  230
  5  \w     -7.00  66.00   0.50   38.85    --   10.00  77.00  60.00  146
  6  \w    -32.00  -6.00   0.50   38.85    --  -10.20 -57.00-120.00   52
  7  \w    -35.00  11.00   0.50   38.85    --  -10.20  77.00-150.00   92
;
_diffrn_measurement_device 'four-circle diffractometer'
_diffrn_measurement_device_type 'XtaLAB Pro II AFC12 (RINC): Kappa single'
_diffrn_measurement_method '\w scans'
_diffrn_orient_matrix_type 'CrysAlisPro convention (1999,Acta A55,543-557)'
_diffrn_orient_matrix_UB_11 -0.0347829000
_diffrn_orient_matrix_UB_12 0.0474447000
_diffrn_orient_matrix_UB_13 -0.0024227000
_diffrn_orient_matrix_UB_21 -0.0275406000
_diffrn_orient_matrix_UB_22 -0.0246703000
_diffrn_orient_matrix_UB_23 -0.0417636000
_diffrn_orient_matrix_UB_31 -0.0360082000
_diffrn_orient_matrix_UB_32 -0.0269214000
_diffrn_orient_matrix_UB_33 0.0339674000
_diffrn_radiation_monochromator mirror
_diffrn_radiation_probe x-ray
_diffrn_radiation_type 'Mo K\a'
_diffrn_radiation_wavelength 0.71073
_diffrn_reflns_av_R_equivalents 0.0377
_diffrn_reflns_av_unetI/netI 0.0435
_diffrn_reflns_Laue_measured_fraction_full 0.999
_diffrn_reflns_Laue_measured_fraction_max 0.877
_diffrn_reflns_limit_h_max 13
_diffrn_reflns_limit_h_min -14
_diffrn_reflns_limit_k_max 15
_diffrn_reflns_limit_k_min -11
_diffrn_reflns_limit_l_max 16
_diffrn_reflns_limit_l_min -16
_diffrn_reflns_number 10717
_diffrn_reflns_point_group_measured_fraction_full 0.866
_diffrn_reflns_point_group_measured_fraction_max 0.745
_diffrn_reflns_theta_full 25.242
_diffrn_reflns_theta_max 27.859
_diffrn_reflns_theta_min 1.718
_diffrn_source 'micro-focus sealed X-ray tube'
_diffrn_source_type 'Rigaku (Mo) X-ray Source'
_exptl_absorpt_coefficient_mu 0.810
_exptl_absorpt_correction_T_max 1.00000
_exptl_absorpt_correction_T_min 0.68492
_exptl_absorpt_correction_type multi-scan
_exptl_absorpt_process_details
;
CrysAlisPro 1.171.41.93a (Rigaku Oxford Diffraction, 2020)
Empirical absorption correction using spherical harmonics,
implemented in SCALE3 ABSPACK scaling algorithm.
;
_exptl_crystal_colour 'metallic dark violet'
_exptl_crystal_colour_lustre metallic
_exptl_crystal_colour_modifier dark
_exptl_crystal_colour_primary violet
_exptl_crystal_density_diffrn 1.545
_exptl_crystal_description block
_exptl_crystal_F_000 928
_exptl_crystal_preparation 'SLOW EVAPORATION'
_exptl_crystal_recrystallization_method 'SLOW EVAPORATION'
_exptl_crystal_size_max 0.19
_exptl_crystal_size_mid 0.14
_exptl_crystal_size_min 0.036
_refine_diff_density_max 1.391
_refine_diff_density_min -0.319
_refine_diff_density_rms 0.060
_refine_ls_abs_structure_details
;
 Refined as an inversion twin.
;
_refine_ls_abs_structure_Flack 0.12(3)
_refine_ls_extinction_method none
_refine_ls_goodness_of_fit_ref 1.043
_refine_ls_hydrogen_treatment constr
_refine_ls_matrix_type full
_refine_ls_number_parameters 281
_refine_ls_number_reflns 3438
_refine_ls_number_restraints 1
_refine_ls_restrained_S_all 1.043
_refine_ls_R_factor_all 0.0518
_refine_ls_R_factor_gt 0.0404
_refine_ls_shift/su_max 0.000
_refine_ls_shift/su_mean 0.000
_refine_ls_structure_factor_coef Fsqd
_refine_ls_weighting_details 'w=1/[\s^2^(Fo^2^)+(0.0508P)^2^+0.5665P] where P=(Fo^2^+2Fc^2^)/3'
_refine_ls_weighting_scheme calc
_refine_ls_wR_factor_gt 0.0962
_refine_ls_wR_factor_ref 0.1031
_reflns_Friedel_coverage 0.625
_reflns_Friedel_fraction_full 0.720
_reflns_Friedel_fraction_max 0.600
_reflns_number_gt 2888
_reflns_number_total 3438
_reflns_threshold_expression 'I > 2\s(I)'
_cod_data_source_file d4nj04116j2.cif
_cod_data_source_block scfcdipyr_081221
_cod_depositor_comments 'Adding full bibliography for 7063513--7063515.cif.'
_cod_database_code 7063515
_shelx_shelxl_version_number 2018/3
_chemical_oxdiff_formula 'C24 H18 N4 O2 Fe'
_shelx_space_group_comment
;
The symmetry employed for this shelxl refinement is uniquely defined
by the following loop, which should always be used as a source of
symmetry information in preference to the above space-group names.
They are only intended as comments.
;
_shelx_estimated_absorpt_t_max 0.971
_shelx_estimated_absorpt_t_min 0.861
_reflns_odcompleteness_completeness 99.43
_reflns_odcompleteness_iscentric 1
_reflns_odcompleteness_theta 26.32
_olex2_refinement_description
;
1. Twinned data refinement
 Scales: 0.88(3)
 0.12(3)
2. Fixed Uiso
 At 1.2 times of:
  All C(H) groups
3.a Aromatic/amide H refined with riding coordinates:
 C00A(H00A), C00E(H00E), C00F(H00F), C00G(H00G), C00H(H00H), C00I(H00I),
 C00J(H00J), C00K(H00K), C00L(H00L), C00M(H00M), C00N(H00N), C00O(H00O),
 C00P(H00P), C00R(H00R), C00S(H00S), C00T(H00T), C00U(H00U), C00V(H00V)
;
_smtbx_masks_void_probe_radius 1.2
_smtbx_masks_void_truncation_radius 1.2
_olex2_submission_original_sample_id SCFCDIPYR
_olex2_submission_special_instructions 'No special instructions were received'
_oxdiff_exptl_absorpt_empirical_details
;
Empirical correction (ABSPACK) includes:
- Absorption correction using spherical harmonics
- Frame scaling
;
_oxdiff_exptl_absorpt_empirical_full_max 2.061
_oxdiff_exptl_absorpt_empirical_full_min 0.602

loop_
_space_group_symop_operation_xyz
'x, y, z'
'-x, -y, z+1/2'
'x+1/2, -y, z'
'-x+1/2, y, z+1/2'

loop_
_atom_site_label
_atom_site_type_symbol
_atom_site_fract_x
_atom_site_fract_y
_atom_site_fract_z
_atom_site_U_iso_or_equiv
_atom_site_adp_type
_atom_site_occupancy
_atom_site_site_symmetry_order
_atom_site_calc_flag
_atom_site_refinement_flags_posn
_atom_site_refinement_flags_adp
_atom_site_refinement_flags_occupancy
_atom_site_disorder_assembly
_atom_site_disorder_group
Fe01 Fe 0.37907(5) 0.03279(4) 0.52338(9) 0.03725(19) Uani 1 1 d . . . . .
O002 O 0.7729(3) 0.3038(3) 0.5700(4) 0.0731(13) Uani 1 1 d . . . . .
N003 N 0.4493(4) 0.5140(4) 0.3617(4) 0.0545(12) Uani 1 1 d . . . . .
N004 N 0.5662(4) 0.5040(4) 0.6103(4) 0.0515(11) Uani 1 1 d . . . . .
O005 O 0.6671(3) 0.3264(3) 0.3238(4) 0.0767(14) Uani 1 1 d . . . . .
C006 C 0.6805(4) 0.3410(4) 0.5923(4) 0.0500(13) Uani 1 1 d . . . . .
N007 N 0.6348(4) 0.6548(4) 0.3547(5) 0.0719(16) Uani 1 1 d . . . . .
C008 C 0.6685(5) 0.4627(4) 0.6011(4) 0.0470(12) Uani 1 1 d . . . . .
C009 C 0.4937(4) 0.0935(4) 0.6272(4) 0.0399(11) Uani 1 1 d . . . . .
C00A C 0.4207(5) -0.0123(4) 0.3787(4) 0.0413(12) Uani 1 1 d . . . . .
H00A H 0.483937 -0.049324 0.360636 0.050 Uiso 1 1 calc R U . . .
C00B C 0.5546(5) 0.4789(4) 0.3523(4) 0.0464(13) Uani 1 1 d . . . . .
C00C C 0.4042(5) 0.1017(5) 0.3830(4) 0.0418(13) Uani 1 1 d . . . . .
N00D N 0.7592(4) 0.6333(4) 0.6073(5) 0.0739(15) Uani 1 1 d . . . . .
C00E C 0.2394(5) 0.0190(4) 0.4325(5) 0.0475(13) Uani 1 1 d . . . . .
H00E H 0.168771 0.007738 0.454038 0.057 Uiso 1 1 calc R U . . .
C00F C 0.5795(4) 0.2753(4) 0.6108(4) 0.0501(12) Uani 1 1 d . . . . .
H00F H 0.514808 0.311291 0.625761 0.060 Uiso 1 1 calc R U . . .
C00G C 0.5004(4) -0.0217(4) 0.6219(5) 0.0453(12) Uani 1 1 d . . . . .
H00G H 0.560563 -0.064193 0.604305 0.054 Uiso 1 1 calc R U . . .
C00H C 0.5853(4) 0.1686(4) 0.6055(4) 0.0430(11) Uani 1 1 d . . . . .
H00H H 0.650639 0.136172 0.586925 0.052 Uiso 1 1 calc R U . . .
C00I C 0.4902(4) 0.1820(4) 0.3632(4) 0.0448(11) Uani 1 1 d . . . . .
H00I H 0.558338 0.153908 0.348134 0.054 Uiso 1 1 calc R U . . .
C00J C 0.4775(4) 0.2886(4) 0.3654(4) 0.0496(13) Uani 1 1 d . . . . .
H00J H 0.410558 0.320693 0.378689 0.060 Uiso 1 1 calc R U . . .
C00K C 0.7646(5) 0.5256(4) 0.5983(5) 0.0583(15) Uani 1 1 d . . . . .
H00K H 0.830711 0.489814 0.590007 0.070 Uiso 1 1 calc R U . . .
C00L C 0.4382(5) 0.6222(5) 0.3662(5) 0.0652(16) Uani 1 1 d . . . . .
H00L H 0.370038 0.654266 0.371415 0.078 Uiso 1 1 calc R U . . .
C00M C 0.3818(4) 0.1197(5) 0.6567(4) 0.0433(14) Uani 1 1 d . . . . .
H00M H 0.354692 0.192362 0.664404 0.052 Uiso 1 1 calc R U . . .
C00N C 0.6454(5) 0.5486(5) 0.3493(5) 0.0581(15) Uani 1 1 d . . . . .
H00N H 0.713770 0.516946 0.343464 0.070 Uiso 1 1 calc R U . . .
C00O C 0.6564(5) 0.6732(5) 0.6167(5) 0.0682(17) Uani 1 1 d . . . . .
H00O H 0.649157 0.750887 0.623636 0.082 Uiso 1 1 calc R U . . .
C00P C 0.2919(4) 0.1207(4) 0.4166(4) 0.0447(12) Uani 1 1 d . . . . .
H00P H 0.260724 0.191302 0.425696 0.054 Uiso 1 1 calc R U . . .
C00Q C 0.5740(5) 0.3595(4) 0.3457(4) 0.0527(13) Uani 1 1 d . . . . .
C00R C 0.3935(5) -0.0642(6) 0.6496(5) 0.0523(16) Uani 1 1 d . . . . .
H00R H 0.375721 -0.140375 0.652109 0.063 Uiso 1 1 calc R U . . .
C00S C 0.3180(5) -0.0643(5) 0.4086(4) 0.0512(14) Uani 1 1 d . . . . .
H00S H 0.305952 -0.141712 0.411488 0.061 Uiso 1 1 calc R U . . .
C00T C 0.5290(6) 0.6899(5) 0.3633(6) 0.0727(19) Uani 1 1 d . . . . .
H00T H 0.517647 0.767312 0.367681 0.087 Uiso 1 1 calc R U . . .
C00U C 0.5612(5) 0.6109(5) 0.6170(5) 0.0620(16) Uani 1 1 d . . . . .
H00U H 0.494924 0.647068 0.622038 0.074 Uiso 1 1 calc R U . . .
C00V C 0.3221(5) 0.0222(5) 0.6716(4) 0.0488(14) Uani 1 1 d . . . . .
H00V H 0.250486 0.016189 0.691704 0.059 Uiso 1 1 calc R U . . .

loop_
_atom_site_aniso_label
_atom_site_aniso_U_11
_atom_site_aniso_U_22
_atom_site_aniso_U_33
_atom_site_aniso_U_23
_atom_site_aniso_U_13
_atom_site_aniso_U_12
Fe01 0.0353(3) 0.0281(3) 0.0483(3) 0.0024(4) -0.0021(4) -0.0011(3)
O002 0.053(2) 0.040(2) 0.127(4) -0.005(2) 0.013(2) -0.0016(18)
N003 0.049(3) 0.035(2) 0.079(3) 0.000(2) -0.001(3) -0.002(2)
N004 0.047(3) 0.036(2) 0.072(3) -0.002(2) 0.005(3) -0.002(2)
O005 0.053(3) 0.042(2) 0.135(4) 0.001(2) 0.016(3) -0.0009(19)
C006 0.046(3) 0.035(3) 0.069(3) -0.002(3) -0.002(3) -0.004(2)
N007 0.076(4) 0.034(3) 0.106(4) -0.004(3) -0.002(3) -0.009(2)
C008 0.051(3) 0.037(3) 0.053(3) 0.001(2) -0.001(3) -0.002(2)
C009 0.035(3) 0.034(2) 0.050(3) 0.001(2) -0.005(2) -0.002(2)
C00A 0.045(3) 0.029(2) 0.050(3) -0.003(2) 0.000(3) 0.002(2)
C00B 0.053(3) 0.033(3) 0.054(3) 0.002(2) -0.001(3) -0.007(2)
C00C 0.047(3) 0.027(2) 0.051(3) 0.001(2) 0.000(3) 0.001(2)
N00D 0.067(3) 0.037(2) 0.118(4) 0.002(3) -0.009(3) -0.012(2)
C00E 0.040(3) 0.043(3) 0.060(3) 0.000(3) -0.005(3) -0.005(2)
C00F 0.049(3) 0.035(3) 0.066(3) -0.007(3) 0.004(3) -0.004(2)
C00G 0.037(3) 0.042(3) 0.057(3) 0.006(3) -0.012(3) 0.002(2)
C00H 0.037(3) 0.035(2) 0.057(3) -0.004(2) -0.004(3) 0.000(2)
C00I 0.049(3) 0.034(2) 0.052(3) 0.004(2) 0.001(2) -0.001(2)
C00J 0.051(3) 0.033(2) 0.065(3) 0.006(3) 0.007(3) 0.000(2)
C00K 0.045(3) 0.042(3) 0.088(4) 0.002(3) -0.006(3) -0.005(2)
C00L 0.063(4) 0.041(3) 0.092(4) 0.002(3) -0.002(4) 0.006(3)
C00M 0.048(3) 0.034(3) 0.047(3) -0.001(2) -0.001(2) 0.002(2)
C00N 0.052(4) 0.045(3) 0.077(4) 0.001(3) 0.003(3) -0.004(3)
C00O 0.070(4) 0.034(3) 0.100(5) 0.000(3) -0.006(4) -0.005(3)
C00P 0.048(3) 0.032(2) 0.055(3) 0.006(2) 0.000(3) 0.002(2)
C00Q 0.052(3) 0.038(3) 0.068(3) 0.005(3) 0.001(3) -0.002(3)
C00R 0.059(4) 0.038(3) 0.060(4) 0.014(3) -0.016(3) -0.013(3)
C00S 0.058(4) 0.038(3) 0.058(3) 0.002(3) -0.006(3) -0.004(3)
C00T 0.084(5) 0.032(3) 0.102(5) 0.005(3) -0.006(4) -0.007(3)
C00U 0.057(4) 0.045(3) 0.084(4) -0.005(3) 0.004(4) 0.007(3)
C00V 0.039(3) 0.064(4) 0.043(3) 0.004(3) 0.000(3) -0.006(3)

loop_
_atom_type_symbol
_atom_type_description
_atom_type_scat_dispersion_real
_atom_type_scat_dispersion_imag
_atom_type_scat_source
C C 0.0033 0.0016 'International Tables Vol C Tables 4.2.6.8 and 6.1.1.4'
H H 0.0000 0.0000 'International Tables Vol C Tables 4.2.6.8 and 6.1.1.4'
Fe Fe 0.3463 0.8444 'International Tables Vol C Tables 4.2.6.8 and 6.1.1.4'
N N 0.0061 0.0033 'International Tables Vol C Tables 4.2.6.8 and 6.1.1.4'
O O 0.0106 0.0060 'International Tables Vol C Tables 4.2.6.8 and 6.1.1.4'

loop_
_geom_angle_atom_site_label_1
_geom_angle_atom_site_label_2
_geom_angle_atom_site_label_3
_geom_angle
_geom_angle_site_symmetry_1
_geom_angle_site_symmetry_3
_geom_angle_publ_flag
C009 Fe01 C00E 161.97(19) . . ?
C00A Fe01 C009 121.7(2) . . ?
C00A Fe01 C00C 39.1(2) . . ?
C00A Fe01 C00E 70.1(2) . . ?
C00A Fe01 C00G 108.4(2) . . ?
C00A Fe01 C00P 68.2(2) . . ?
C00A Fe01 C00S 42.1(2) . . ?
C00A Fe01 C00V 160.8(2) . . ?
C00C Fe01 C009 110.4(2) . . ?
C00C Fe01 C00E 69.2(2) . . ?
C00C Fe01 C00G 125.1(2) . . ?
C00C Fe01 C00P 42.2(2) . . ?
C00C Fe01 C00S 67.3(2) . . ?
C00C Fe01 C00V 157.6(2) . . ?
C00G Fe01 C009 38.17(19) . . ?
C00G Fe01 C00E 156.8(2) . . ?
C00M Fe01 C009 41.76(18) . . ?
C00M Fe01 C00A 158.7(2) . . ?
C00M Fe01 C00C 125.09(19) . . ?
C00M Fe01 C00E 122.8(2) . . ?
C00M Fe01 C00G 67.0(2) . . ?
C00M Fe01 C00P 110.0(2) . . ?
C00M Fe01 C00S 158.1(2) . . ?
C00M Fe01 C00V 39.4(2) . . ?
C00P Fe01 C009 128.86(18) . . ?
C00P Fe01 C00E 38.81(18) . . ?
C00P Fe01 C00G 163.6(2) . . ?
C00P Fe01 C00V 119.6(2) . . ?
C00R Fe01 C009 66.5(2) . . ?
C00R Fe01 C00A 126.3(3) . . ?
C00R Fe01 C00C 162.5(2) . . ?
C00R Fe01 C00E 119.5(2) . . ?
C00R Fe01 C00G 41.6(2) . . ?
C00R Fe01 C00M 65.1(3) . . ?
C00R Fe01 C00P 153.3(2) . . ?
C00R Fe01 C00S 108.6(2) . . ?
C00R Fe01 C00V 39.4(3) . . ?
C00S Fe01 C009 157.6(2) . . ?
C00S Fe01 C00E 40.0(2) . . ?
C00S Fe01 C00G 123.5(2) . . ?
C00S Fe01 C00P 65.5(2) . . ?
C00S Fe01 C00V 122.3(2) . . ?
C00V Fe01 C009 68.9(2) . . ?
C00V Fe01 C00E 104.3(2) . . ?
C00V Fe01 C00G 69.1(2) . . ?
C00L N003 C00B 113.9(5) . . ?
C00U N004 C008 114.1(5) . . ?
O002 C006 C008 117.2(5) . . ?
O002 C006 C00F 128.1(5) . . ?
C008 C006 C00F 114.7(5) . . ?
C00N N007 C00T 113.7(5) . . ?
N004 C008 C006 117.2(5) . . ?
N004 C008 C00K 126.9(4) . . ?
C00K C008 C006 115.9(5) . . ?
C00G C009 Fe01 70.5(3) . . ?
C00G C009 C00H 123.1(4) . . ?
C00G C009 C00M 106.3(4) . . ?
C00H C009 Fe01 127.2(4) . . ?
C00H C009 C00M 130.7(4) . . ?
C00M C009 Fe01 66.8(3) . . ?
Fe01 C00A H00A 125.1 . . ?
C00C C00A Fe01 70.5(3) . . ?
C00C C00A H00A 127.1 . . ?
C00C C00A C00S 105.9(5) . . ?
C00S C00A Fe01 69.0(3) . . ?
C00S C00A H00A 127.1 . . ?
N003 C00B C00N 126.1(5) . . ?
N003 C00B C00Q 117.5(5) . . ?
C00N C00B C00Q 116.4(5) . . ?
C00A C00C Fe01 70.4(3) . . ?
C00A C00C C00I 121.9(5) . . ?
C00A C00C C00P 107.7(5) . . ?
C00I C00C Fe01 122.4(4) . . ?
C00I C00C C00P 130.3(5) . . ?
C00P C00C Fe01 69.3(3) . . ?
C00K N00D C00O 113.7(5) . . ?
Fe01 C00E H00E 127.7 . . ?
C00P C00E Fe01 68.5(3) . . ?
C00P C00E H00E 127.9 . . ?
C00P C00E C00S 104.3(5) . . ?
C00S C00E Fe01 67.5(3) . . ?
C00S C00E H00E 127.9 . . ?
C006 C00F H00F 121.2 . . ?
C00H C00F C006 117.6(5) . . ?
C00H C00F H00F 121.2 . . ?
Fe01 C00G H00G 126.2 . . ?
C009 C00G Fe01 71.3(3) . . ?
C009 C00G H00G 127.0 . . ?
C009 C00G C00R 106.0(5) . . ?
C00R C00G Fe01 67.0(3) . . ?
C00R C00G H00G 127.0 . . ?
C009 C00H H00H 118.4 . . ?
C00F C00H C009 123.2(5) . . ?
C00F C00H H00H 118.4 . . ?
C00C C00I H00I 118.2 . . ?
C00J C00I C00C 123.7(5) . . ?
C00J C00I H00I 118.2 . . ?
C00I C00J H00J 121.4 . . ?
C00I C00J C00Q 117.2(5) . . ?
C00Q C00J H00J 121.4 . . ?
C008 C00K H00K 120.7 . . ?
N00D C00K C008 118.7(5) . . ?
N00D C00K H00K 120.7 . . ?
N003 C00L H00L 120.4 . . ?
N003 C00L C00T 119.2(6) . . ?
C00T C00L H00L 120.4 . . ?
Fe01 C00M H00M 123.8 . . ?
C009 C00M Fe01 71.4(3) . . ?
C009 C00M H00M 124.3 . . ?
C00V C00M Fe01 72.0(3) . . ?
C00V C00M C009 111.4(5) . . ?
C00V C00M H00M 124.3 . . ?
N007 C00N C00B 120.1(6) . . ?
N007 C00N H00N 120.0 . . ?
C00B C00N H00N 120.0 . . ?
N00D C00O H00O 116.2 . . ?
N00D C00O C00U 127.5(5) . . ?
C00U C00O H00O 116.2 . . ?
Fe01 C00P H00P 125.9 . . ?
C00C C00P Fe01 68.4(3) . . ?
C00C C00P H00P 124.6 . . ?
C00E C00P Fe01 72.7(3) . . ?
C00E C00P C00C 110.9(4) . . ?
C00E C00P H00P 124.6 . . ?
O005 C00Q C00B 118.4(5) . . ?
O005 C00Q C00J 127.3(5) . . ?
C00B C00Q C00J 114.3(5) . . ?
Fe01 C00R H00R 123.9 . . ?
C00G C00R Fe01 71.4(3) . . ?
C00G C00R H00R 123.9 . . ?
C00V C00R Fe01 72.3(3) . . ?
C00V C00R C00G 112.1(5) . . ?
C00V C00R H00R 123.9 . . ?
Fe01 C00S H00S 125.8 . . ?
C00A C00S Fe01 68.9(3) . . ?
C00A C00S H00S 124.4 . . ?
C00E C00S Fe01 72.5(3) . . ?
C00E C00S C00A 111.3(5) . . ?
C00E C00S H00S 124.4 . . ?
N007 C00T C00L 127.0(5) . . ?
N007 C00T H00T 116.5 . . ?
C00L C00T H00T 116.5 . . ?
N004 C00U C00O 119.1(5) . . ?
N004 C00U H00U 120.4 . . ?
C00O C00U H00U 120.4 . . ?
Fe01 C00V H00V 126.6 . . ?
C00M C00V Fe01 68.6(3) . . ?
C00M C00V H00V 127.9 . . ?
C00R C00V Fe01 68.3(3) . . ?
C00R C00V C00M 104.2(5) . . ?
C00R C00V H00V 127.9 . . ?

loop_
_geom_bond_atom_site_label_1
_geom_bond_atom_site_label_2
_geom_bond_distance
_geom_bond_site_symmetry_2
_geom_bond_publ_flag
Fe01 C009 2.099(5) . ?
Fe01 C00A 2.044(6) . ?
Fe01 C00C 2.044(6) . ?
Fe01 C00E 2.112(6) . ?
Fe01 C00G 2.089(5) . ?
Fe01 C00M 2.036(6) . ?
Fe01 C00P 2.057(5) . ?
Fe01 C00R 2.028(6) . ?
Fe01 C00S 2.045(5) . ?
Fe01 C00V 2.079(6) . ?
O002 C006 1.263(6) . ?
N003 C00B 1.376(7) . ?
N003 C00L 1.291(7) . ?
N004 C008 1.366(8) . ?
N004 C00U 1.271(6) . ?
O005 C00Q 1.253(7) . ?
C006 C008 1.454(7) . ?
C006 C00F 1.496(7) . ?
N007 C00N 1.268(7) . ?
N007 C00T 1.381(8) . ?
C008 C00K 1.406(8) . ?
C009 C00G 1.369(7) . ?
C009 C00H 1.471(6) . ?
C009 C00M 1.475(7) . ?
C00A H00A 0.9300 . ?
C00A C00C 1.368(8) . ?
C00A C00S 1.469(9) . ?
C00B C00N 1.398(8) . ?
C00B C00Q 1.438(7) . ?
C00C C00I 1.453(7) . ?
C00C C00P 1.478(7) . ?
N00D C00K 1.284(6) . ?
N00D C00O 1.365(8) . ?
C00E H00E 0.9300 . ?
C00E C00P 1.386(7) . ?
C00E C00S 1.424(8) . ?
C00F H00F 0.9300 . ?
C00F C00H 1.268(6) . ?
C00G H00G 0.9300 . ?
C00G C00R 1.465(8) . ?
C00H H00H 0.9300 . ?
C00I H00I 0.9300 . ?
C00I C00J 1.273(6) . ?
C00J H00J 0.9300 . ?
C00J C00Q 1.486(7) . ?
C00K H00K 0.9300 . ?
C00L H00L 0.9300 . ?
C00L C00T 1.384(8) . ?
C00M H00M 0.9300 . ?
C00M C00V 1.386(8) . ?
C00N H00N 0.9300 . ?
C00O H00O 0.9300 . ?
C00O C00U 1.392(8) . ?
C00P H00P 0.9300 . ?
C00R H00R 0.9300 . ?
C00R C00V 1.385(9) . ?
C00S H00S 0.9300 . ?
C00T H00T 0.9300 . ?
C00U H00U 0.9300 . ?
C00V H00V 0.9300 . ?

loop_
_geom_torsion_atom_site_label_1
_geom_torsion_atom_site_label_2
_geom_torsion_atom_site_label_3
_geom_torsion_atom_site_label_4
_geom_torsion
_geom_torsion_site_symmetry_1
_geom_torsion_site_symmetry_2
_geom_torsion_site_symmetry_3
_geom_torsion_site_symmetry_4
_geom_torsion_publ_flag
Fe01 C009 C00G C00R -58.2(4) . . . . ?
Fe01 C009 C00H C00F 90.7(6) . . . . ?
Fe01 C009 C00M C00V 61.2(4) . . . . ?
Fe01 C00A C00C C00I 116.6(5) . . . . ?
Fe01 C00A C00C C00P -59.6(4) . . . . ?
Fe01 C00A C00S C00E 60.3(4) . . . . ?
Fe01 C00C C00I C00J -95.0(6) . . . . ?
Fe01 C00C C00P C00E -60.5(4) . . . . ?
Fe01 C00E C00P C00C 57.9(4) . . . . ?
Fe01 C00E C00S C00A -58.2(4) . . . . ?
Fe01 C00G C00R C00V -61.1(4) . . . . ?
Fe01 C00M C00V C00R 59.5(4) . . . . ?
Fe01 C00R C00V C00M -59.7(4) . . . . ?
O002 C006 C008 N004 170.7(5) . . . . ?
O002 C006 C008 C00K -8.9(8) . . . . ?
O002 C006 C00F C00H 1.1(9) . . . . ?
N003 C00B C00N N007 -0.6(10) . . . . ?
N003 C00B C00Q O005 170.7(5) . . . . ?
N003 C00B C00Q C00J -8.6(7) . . . . ?
N003 C00L C00T N007 0.8(11) . . . . ?
N004 C008 C00K N00D 1.6(10) . . . . ?
C006 C008 C00K N00D -178.9(6) . . . . ?
C006 C00F C00H C009 176.7(4) . . . . ?
C008 N004 C00U C00O -1.4(9) . . . . ?
C008 C006 C00F C00H -179.2(5) . . . . ?
C009 C00G C00R Fe01 61.1(4) . . . . ?
C009 C00G C00R C00V 0.0(7) . . . . ?
C009 C00M C00V Fe01 -60.9(4) . . . . ?
C009 C00M C00V C00R -1.4(7) . . . . ?
C00A C00C C00I C00J 179.2(6) . . . . ?
C00A C00C C00P Fe01 60.3(4) . . . . ?
C00A C00C C00P C00E -0.2(7) . . . . ?
C00B N003 C00L C00T -1.2(9) . . . . ?
C00C C00A C00S Fe01 -61.2(4) . . . . ?
C00C C00A C00S C00E -0.9(7) . . . . ?
C00C C00I C00J C00Q 178.6(5) . . . . ?
N00D C00O C00U N004 1.8(11) . . . . ?
C00F C006 C008 N004 -9.1(7) . . . . ?
C00F C006 C008 C00K 171.4(5) . . . . ?
C00G C009 C00H C00F -179.6(6) . . . . ?
C00G C009 C00M Fe01 -59.8(4) . . . . ?
C00G C009 C00M C00V 1.4(6) . . . . ?
C00G C00R C00V Fe01 60.6(4) . . . . ?
C00G C00R C00V C00M 0.9(7) . . . . ?
C00H C009 C00G Fe01 -122.3(5) . . . . ?
C00H C009 C00G C00R 179.5(5) . . . . ?
C00H C009 C00M Fe01 119.9(6) . . . . ?
C00H C009 C00M C00V -178.9(5) . . . . ?
C00I C00C C00P Fe01 -115.5(6) . . . . ?
C00I C00C C00P C00E -176.0(6) . . . . ?
C00I C00J C00Q O005 2.5(9) . . . . ?
C00I C00J C00Q C00B -178.2(5) . . . . ?
C00K N00D C00O C00U -0.2(11) . . . . ?
C00L N003 C00B C00N 1.2(8) . . . . ?
C00L N003 C00B C00Q -179.4(5) . . . . ?
C00M C009 C00G Fe01 57.4(4) . . . . ?
C00M C009 C00G C00R -0.8(6) . . . . ?
C00M C009 C00H C00F 0.7(9) . . . . ?
C00N N007 C00T C00L -0.2(11) . . . . ?
C00N C00B C00Q O005 -9.8(8) . . . . ?
C00N C00B C00Q C00J 170.9(5) . . . . ?
C00O N00D C00K C008 -1.3(10) . . . . ?
C00P C00C C00I C00J -5.5(10) . . . . ?
C00P C00E C00S Fe01 58.9(4) . . . . ?
C00P C00E C00S C00A 0.7(6) . . . . ?
C00Q C00B C00N N007 179.9(6) . . . . ?
C00S C00A C00C Fe01 60.2(4) . . . . ?
C00S C00A C00C C00I 176.9(5) . . . . ?
C00S C00A C00C C00P 0.6(6) . . . . ?
C00S C00E C00P Fe01 -58.3(4) . . . . ?
C00S C00E C00P C00C -0.3(6) . . . . ?
C00T N007 C00N C00B 0.1(9) . . . . ?
C00U N004 C008 C006 -179.6(5) . . . . ?
C00U N004 C008 C00K -0.1(9) . . . . ?

loop_
_twin_individual_id
_twin_individual_mass_fraction_refined
1 0.88(3)
2 0.12(3)
